data_2106377
loop_
_publ_author_name
'Leclaire, A.'

_publ_section_title
;
 Structure cristalline du nitrate de calcium trihydrate
;
_journal_name_full 'Acta Crystallographica B (24,1968-38,1982)'
_journal_page_first 235
_journal_page_last 238
_journal_volume 32
_journal_year 1976
_chemical_formula_sum 'Ca H6 N2 O9'
_chemical_name_systematic 'Ca (N O3)2 (H2 O)3'
_space_group_IT_number 14
_symmetry_space_group_name_Hall '-P 2yn'
_symmetry_space_group_name_H-M 'P 1 21/n 1'
_cell_angle_alpha 90
_cell_angle_beta 114.89
_cell_angle_gamma 90
_cell_formula_units_Z 16
_cell_length_a 12.25
_cell_length_b 20.359
_cell_length_c 13.517
_cell_volume 3057.992
_citation_journal_id_ASTM ACBCAR
_cod_data_source_file Leclaire_ACBCAR_1976_582.cif
_cod_data_source_block H6Ca1N2O9
_cod_original_sg_symbol_Hall '-P 2ybc (x-z,y,z)'
_cod_original_formula_sum 'H6 Ca1 N2 O9'
_cod_database_code 2106377

loop_
_symmetry_equiv_pos_as_xyz
x,y,z
-x+1/2,y+1/2,-z+1/2
-x,-y,-z
x-1/2,-y-1/2,z-1/2

loop_
_atom_site_label
_atom_site_type_symbol
_atom_site_fract_x
_atom_site_fract_y
_atom_site_fract_z
_atom_site_occupancy
_atom_site_U_iso_or_equiv
O28 O-2 -0.25936 0.07053 0.39578 1 0.0
O27 O-2 -0.14213 0.33102 0.13066 1 0.0
O35 O-2 0.2605 0.02044 0.12982 1 0.0
Ca4 Ca+2 0.28447 0.09826 0.27136 1 0.0
O22 O-2 0.37044 -0.01332 0.35794 1 0.0
O26 O-2 0.26308 0.30549 0.37742 1 0.0
O9 O-2 -0.02077 0.21007 0.09175 1 0.0
O10 O-2 -0.07657 0.21048 0.28903 1 0.0
O12 O-2 -0.05247 0.16382 0.43984 1 0.0
O6 O-2 0.06099 0.03264 0.41466 1 0.0
O25 O-2 0.11481 0.34434 0.12765 1 0.0
Ca2 Ca+2 -0.26655 0.15737 0.26957 1 0.0
N8 N+5 0.47636 -0.00018 0.37217 1 0.0
O23 O-2 0.49251 0.05577 0.34184 1 0.0
Ca1 Ca+2 0.05463 0.29617 0.25925 1 0.0
O1 O-2 -0.17296 0.06467 0.21574 1 0.0
O4 O-2 0.10765 0.04143 0.2781 1 0.0
O15 O-2 -0.02126 0.45823 0.40513 1 0.0
O34 O-2 0.35388 0.16405 0.16037 1 0.0
N5 N+5 0.00677 0.40963 0.37029 1 0.0
O33 O-2 -0.33759 0.44598 0.14991 1 0.0
O21 O-2 0.3427 0.30036 0.12584 1 0.0
O32 O-2 0.46587 0.43172 0.38475 1 0.0
O13 O-2 -0.03506 0.35684 0.37632 1 0.0
O2 O-2 -0.14381 0.04997 0.07159 1 0.0
O31 O-2 -0.26322 0.41197 0.40571 1 0.0
N4 N+5 -0.01403 0.20077 0.38887 1 0.0
Ca3 Ca+2 -0.44214 0.46152 0.26546 1 0.0
O20 O-2 -0.47876 0.34141 0.21867 1 0.0
O18 O-2 -0.36497 0.28417 0.46024 1 0.0
N3 N+5 0.06846 0.176 0.13662 1 0.0
O30 O-2 -0.35377 0.24749 0.14938 1 0.0
O5 O-2 0.21351 0.09292 0.42616 1 0.0
O7 O-2 0.1465 0.19366 0.23036 1 0.0
N1 N+5 -0.18715 0.08421 0.12189 1 0.0
O19 O-2 0.37162 0.40466 0.13194 1 0.0
O3 O-2 -0.24236 0.13538 0.08541 1 0.0
O8 O-2 0.08792 0.12527 0.09687 1 0.0
O36 O-2 0.39951 0.18105 0.40454 1 0.0
O29 O-2 -0.44284 0.09746 0.15361 1 0.0
O14 O-2 0.0769 0.41286 0.32419 1 0.0
O16 O-2 -0.24933 0.26254 0.38204 1 0.0
N6 N+5 -0.33696 0.2492 0.40132 1 0.0
N2 N+5 0.12874 0.05594 0.37555 1 0.0
O17 O-2 -0.39587 0.19917 0.357 1 0.0
N7 N+5 0.41041 0.3478 0.15824 1 0.0
O24 O-2 -0.05727 0.46079 0.08911 1 0.0
O11 O-2 0.08454 0.22889 0.43242 1 0.0
